data_4073611
loop_
_publ_author_name
'Fischer, Paul J.'
'Herm, Zoey R.'
'Kucera, Benjamin E.'

_publ_section_title
;
 [(2-(Trimethylammonium)ethyl)cyclopentadienyl]tricarbonylmetalates:&#x00A0;
 Group VI Metal Zwitterions
;
_journal_issue 18
_journal_name_full Organometallics
_journal_page_first 4680
_journal_paper_doi 10.1021/om700497z
_journal_volume 26
_journal_year 2007
_chemical_formula_moiety 'C13 H17 Cr N O3'
_chemical_formula_sum 'C13 H17 Cr N O3'
_chemical_formula_weight 287.28
_chemical_name_common 06211
_chemical_name_systematic
; 
 ? 
;
_space_group_IT_number 11
_symmetry_cell_setting monoclinic
_symmetry_space_group_name_Hall '-P 2yb'
_symmetry_space_group_name_H-M 'P 1 21/m 1'
_atom_sites_solution_hydrogens geom
_atom_sites_solution_primary direct
_atom_sites_solution_secondary difmap
_audit_creation_method SHELXL-97
_cell_angle_alpha 90.00
_cell_angle_beta 90.559(2)
_cell_angle_gamma 90.00
_cell_formula_units_Z 2
_cell_length_a 6.3023(7)
_cell_length_b 9.9052(11)
_cell_length_c 10.3559(11)
_cell_measurement_reflns_used 3986
_cell_measurement_temperature 178(2)
_cell_measurement_theta_max 25.05
_cell_measurement_theta_min 2.85
_cell_volume 646.44(12)
_computing_cell_refinement 'SAINT, Bruker'
_computing_data_collection 'SMART, Bruker'
_computing_data_reduction 'SAINT, Bruker'
_computing_molecular_graphics 'SHELXTL, Bruker'
_computing_publication_material 'Bruker SHELXTL'
_computing_structure_refinement 'SHELXL-97 (Sheldrick, 1997)'
_computing_structure_solution 'SHELXS-97 (Sheldrick, 1990)'
_diffrn_ambient_temperature 178(2)
_diffrn_measured_fraction_theta_full 0.995
_diffrn_measured_fraction_theta_max 0.995
_diffrn_measurement_device_type 'Siemens SMART Platform CCD'
_diffrn_measurement_method 'area detector, omega scans per phi'
_diffrn_radiation_monochromator graphite
_diffrn_radiation_source 'normal-focus sealed tube'
_diffrn_radiation_type MoK\a
_diffrn_radiation_wavelength 0.71073
_diffrn_reflns_av_R_equivalents 0.0325
_diffrn_reflns_av_sigmaI/netI 0.0244
_diffrn_reflns_limit_h_max 7
_diffrn_reflns_limit_h_min -7
_diffrn_reflns_limit_k_max 11
_diffrn_reflns_limit_k_min -11
_diffrn_reflns_limit_l_max 12
_diffrn_reflns_limit_l_min -12
_diffrn_reflns_number 6007
_diffrn_reflns_theta_full 25.07
_diffrn_reflns_theta_max 25.07
_diffrn_reflns_theta_min 1.97
_exptl_absorpt_coefficient_mu 0.884
_exptl_absorpt_correction_T_max 0.9571
_exptl_absorpt_correction_T_min 0.8093
_exptl_absorpt_correction_type multi-scan
_exptl_absorpt_process_details 'SADABS, R. Blessing, 1995'
_exptl_crystal_colour colorless
_exptl_crystal_density_diffrn 1.476
_exptl_crystal_density_meas 0
_exptl_crystal_density_method 'not measured'
_exptl_crystal_description plate
_exptl_crystal_F_000 300
_exptl_crystal_size_max 0.25
_exptl_crystal_size_mid 0.25
_exptl_crystal_size_min 0.05
_refine_diff_density_max 0.630
_refine_diff_density_min -0.372
_refine_diff_density_rms 0.086
_refine_ls_extinction_method none
_refine_ls_goodness_of_fit_ref 1.021
_refine_ls_hydrogen_treatment constr
_refine_ls_matrix_type full
_refine_ls_number_parameters 123
_refine_ls_number_reflns 1221
_refine_ls_number_restraints 21
_refine_ls_restrained_S_all 1.020
_refine_ls_R_factor_all 0.0538
_refine_ls_R_factor_gt 0.0499
_refine_ls_shift/su_max 0.000
_refine_ls_shift/su_mean 0.000
_refine_ls_structure_factor_coef Fsqd
_refine_ls_weighting_details 'calc w=1/[\s^2^(Fo^2^)+(0.0442P)^2^+3.3101P] where P=(Fo^2^+2Fc^2^)/3'
_refine_ls_weighting_scheme calc
_refine_ls_wR_factor_gt 0.1294
_refine_ls_wR_factor_ref 0.1314
_reflns_number_gt 1131
_reflns_number_total 1221
_reflns_threshold_expression >2sigma(I)
_cod_data_source_file om700497z.cif
_cod_data_source_block 7
_cod_depositor_comments
;
The following automatic conversions were performed:

'_symmetry_cell_setting' value 'Monoclinic' changed to 'monoclinic'
according to /home/saulius/struct/CIF-dictionaries/cif_core.dic
dictionary named 'cif_core.dic' version 2.4.1 from 2010-06-29.

Automatic conversion script
Id: cif_fix_values 1715 2011-07-08 13:25:40Z adriana 
;
_cod_original_sg_symbol_H-M P2(1)/m
_cod_database_code 4073611

loop_
_symmetry_equiv_pos_as_xyz
'x, y, z'
'-x, y+1/2, -z'
'-x, -y, -z'
'x, -y-1/2, z'

loop_
_atom_site_label
_atom_site_type_symbol
_atom_site_fract_x
_atom_site_fract_y
_atom_site_fract_z
_atom_site_U_iso_or_equiv
_atom_site_adp_type
_atom_site_occupancy
_atom_site_symmetry_multiplicity
_atom_site_calc_flag
_atom_site_refinement_flags
_atom_site_disorder_assembly
_atom_site_disorder_group
Cr1 Cr 0.61873(13) 0.2500 0.32204(8) 0.0187(3) Uani 1 2 d S . .
O1 O 0.3081(6) 0.0487(4) 0.2228(3) 0.0497(10) Uani 1 1 d . . .
O2 O 0.8047(8) 0.2500 0.0600(5) 0.0660(18) Uani 1 2 d S . .
N1 N 0.2393(7) 0.2500 0.8327(4) 0.0229(10) Uani 1 2 d SD . .
C1 C 0.4304(7) 0.1261(4) 0.2648(4) 0.0268(9) Uani 1 1 d . . .
C2 C 0.7350(9) 0.2500 0.1644(6) 0.0335(14) Uani 1 2 d S . .
C3 C 0.6025(10) 0.2500 0.5361(6) 0.049(2) Uani 1 2 d S . .
C4 C 0.7179(7) 0.1347(6) 0.4959(4) 0.0388(12) Uani 1 1 d . . .
H4 H 0.6808 0.0387 0.5151 0.047 Uiso 1 1 calc R . .
C5 C 0.8997(6) 0.1790(4) 0.4313(3) 0.0261(9) Uani 1 1 d . . .
H5 H 1.0148 0.1200 0.3969 0.031 Uiso 1 1 calc R A .
C7 C 0.4332(9) 0.2500 0.7487(5) 0.0279(13) Uani 1 2 d S . .
H7A H 0.4968 0.3414 0.7515 0.034 Uiso 0.50 1 calc PR A .
H7B H 0.5382 0.1867 0.7867 0.034 Uiso 0.50 1 calc PR . .
C6 C 0.3984(11) 0.2124(7) 0.6114(6) 0.023(2) Uani 0.50 1 d P A -1
H6A H 0.2748 0.2619 0.5754 0.027 Uiso 0.50 1 calc PR A -1
H6B H 0.3703 0.1144 0.6040 0.027 Uiso 0.50 1 calc PR A -1
C8 C 0.115(10) 0.379(4) 0.835(6) 0.062(10) Uani 0.19(3) 1 d PD . -1
H8A H 0.0232 0.3798 0.9113 0.093 Uiso 0.19(3) 1 calc PR . -1
H8B H 0.0274 0.3859 0.7570 0.093 Uiso 0.19(3) 1 calc PR . -1
H8C H 0.2128 0.4558 0.8398 0.093 Uiso 0.19(3) 1 calc PR . -1
C9 C 0.294(12) 0.211(5) 0.9695(19) 0.038(7) Uani 0.19(3) 1 d PD . -1
H9A H 0.1632 0.1898 1.0160 0.057 Uiso 0.19(3) 1 calc PR . -1
H9B H 0.3669 0.2862 1.0124 0.057 Uiso 0.19(3) 1 calc PR . -1
H9C H 0.3864 0.1316 0.9692 0.057 Uiso 0.19(3) 1 calc PR . -1
C10 C 0.100(9) 0.141(5) 0.776(7) 0.042(7) Uani 0.19(3) 1 d PD . -1
H10A H -0.0299 0.1335 0.8272 0.063 Uiso 0.19(3) 1 calc PR . -1
H10B H 0.1758 0.0550 0.7776 0.063 Uiso 0.19(3) 1 calc PR . -1
H10C H 0.0622 0.1646 0.6869 0.063 Uiso 0.19(3) 1 calc PR . -1
C8' C 0.190(8) 0.3936(15) 0.867(4) 0.062(10) Uani 0.31(3) 1 d PD . -2
H8D H 0.0532 0.3978 0.9101 0.093 Uiso 0.31(3) 1 calc PR . -2
H8E H 0.1843 0.4479 0.7875 0.093 Uiso 0.31(3) 1 calc PR . -2
H8F H 0.3016 0.4289 0.9241 0.093 Uiso 0.31(3) 1 calc PR . -2
C9' C 0.296(7) 0.167(4) 0.950(2) 0.038(7) Uani 0.31(3) 1 d PD . -2
H9D H 0.1726 0.1591 1.0058 0.057 Uiso 0.31(3) 1 calc PR . -2
H9E H 0.4129 0.2103 0.9972 0.057 Uiso 0.31(3) 1 calc PR . -2
H9F H 0.3407 0.0764 0.9223 0.057 Uiso 0.31(3) 1 calc PR . -2
C10' C 0.058(5) 0.168(3) 0.778(4) 0.042(7) Uani 0.31(3) 1 d PD . -2
H10D H -0.0523 0.1586 0.8438 0.063 Uiso 0.31(3) 1 calc PR . -2
H10E H 0.1094 0.0787 0.7534 0.063 Uiso 0.31(3) 1 calc PR . -2
H10F H -0.0015 0.2141 0.7023 0.063 Uiso 0.31(3) 1 calc PR . -2

loop_
_atom_site_aniso_label
_atom_site_aniso_U_11
_atom_site_aniso_U_22
_atom_site_aniso_U_33
_atom_site_aniso_U_23
_atom_site_aniso_U_13
_atom_site_aniso_U_12
Cr1 0.0182(5) 0.0239(5) 0.0139(4) 0.000 0.0016(3) 0.000
O1 0.070(2) 0.041(2) 0.0376(18) -0.0045(16) -0.0030(17) -0.0293(19)
O2 0.043(3) 0.130(6) 0.025(3) 0.000 0.017(2) 0.000
N1 0.019(2) 0.031(3) 0.018(2) 0.000 0.0031(18) 0.000
C1 0.038(2) 0.025(2) 0.0174(18) 0.0046(16) 0.0017(16) -0.0016(18)
C2 0.025(3) 0.054(4) 0.022(3) 0.000 -0.001(2) 0.000
C3 0.018(3) 0.117(7) 0.011(3) 0.000 -0.001(2) 0.000
C4 0.031(2) 0.058(3) 0.027(2) 0.019(2) -0.0114(18) -0.014(2)
C5 0.0221(19) 0.037(2) 0.0196(18) -0.0002(17) -0.0043(15) 0.0040(17)
C7 0.020(3) 0.042(4) 0.022(3) 0.000 0.005(2) 0.000
C6 0.023(3) 0.029(6) 0.016(3) 0.002(3) 0.003(3) -0.001(3)
C8 0.08(3) 0.024(7) 0.08(2) -0.010(8) 0.065(16) 0.006(12)
C9 0.038(5) 0.064(19) 0.011(6) 0.000(8) 0.004(8) 0.016(17)
C10 0.036(13) 0.056(13) 0.036(6) -0.015(9) 0.025(9) -0.026(11)
C8' 0.08(3) 0.024(7) 0.08(2) -0.010(8) 0.065(16) 0.006(12)
C9' 0.038(5) 0.064(19) 0.011(6) 0.000(8) 0.004(8) 0.016(17)
C10' 0.036(13) 0.056(13) 0.036(6) -0.015(9) 0.025(9) -0.026(11)

loop_
_atom_type_symbol
_atom_type_description
_atom_type_scat_dispersion_real
_atom_type_scat_dispersion_imag
_atom_type_scat_source
C C 0.0033 0.0016 'International Tables Vol C Tables 4.2.6.8 and 6.1.1.4'
H H 0.0000 0.0000 'International Tables Vol C Tables 4.2.6.8 and 6.1.1.4'
N N 0.0061 0.0033 'International Tables Vol C Tables 4.2.6.8 and 6.1.1.4'
O O 0.0106 0.0060 'International Tables Vol C Tables 4.2.6.8 and 6.1.1.4'
Cr Cr 0.3209 0.6236 'International Tables Vol C Tables 4.2.6.8 and 6.1.1.4'

loop_
_geom_angle_atom_site_label_1
_geom_angle_atom_site_label_2
_geom_angle_atom_site_label_3
_geom_angle
_geom_angle_site_symmetry_1
_geom_angle_site_symmetry_3
C2 Cr1 C1 88.53(18) . 4_565
C2 Cr1 C1 88.53(18) . .
C1 Cr1 C1 85.8(3) 4_565 .
C2 Cr1 C5 97.7(2) . 4_565
C1 Cr1 C5 118.29(17) 4_565 4_565
C1 Cr1 C5 155.16(17) . 4_565
C2 Cr1 C5 97.7(2) . .
C1 Cr1 C5 155.16(17) 4_565 .
C1 Cr1 C5 118.29(17) . .
C5 Cr1 C5 37.1(2) 4_565 .
C2 Cr1 C4 128.61(19) . .
C1 Cr1 C4 142.83(18) 4_565 .
C1 Cr1 C4 95.50(17) . .
C5 Cr1 C4 61.92(16) 4_565 .
C5 Cr1 C4 36.98(15) . .
C2 Cr1 C4 128.61(19) . 4_565
C1 Cr1 C4 95.50(17) 4_565 4_565
C1 Cr1 C4 142.83(18) . 4_565
C5 Cr1 C4 36.98(15) 4_565 4_565
C5 Cr1 C4 61.92(16) . 4_565
C4 Cr1 C4 62.0(3) . 4_565
C2 Cr1 C3 158.6(3) . .
C1 Cr1 C3 106.94(16) 4_565 .
C1 Cr1 C3 106.94(16) . .
C5 Cr1 C3 62.15(18) 4_565 .
C5 Cr1 C3 62.15(18) . .
C4 Cr1 C3 37.29(16) . .
C4 Cr1 C3 37.29(16) 4_565 .
C8' N1 C8' 144(3) 4_565 .
C8' N1 C8 134(3) 4_565 .
C8' N1 C8 23(2) . .
C8' N1 C8 23(2) 4_565 4_565
C8' N1 C8 134(3) . 4_565
C8 N1 C8 117(6) . 4_565
C8' N1 C9 65(3) 4_565 .
C8' N1 C9 94(2) . .
C8 N1 C9 108.4(16) . .
C8 N1 C9 83(4) 4_565 .
C8' N1 C9 94(2) 4_565 4_565
C8' N1 C9 65(3) . 4_565
C8 N1 C9 83(4) . 4_565
C8 N1 C9 108.4(16) 4_565 4_565
C9 N1 C9 30(4) . 4_565
C8' N1 C10 130(3) 4_565 4_565
C8' N1 C10 45(4) . 4_565
C8 N1 C10 25(4) . 4_565
C8 N1 C10 108.2(16) 4_565 4_565
C9 N1 C10 133(4) . 4_565
C9 N1 C10 108.0(16) 4_565 4_565
C8' N1 C10 45(4) 4_565 .
C8' N1 C10 130(3) . .
C8 N1 C10 108.2(16) . .
C8 N1 C10 25(4) 4_565 .
C9 N1 C10 108.0(16) . .
C9 N1 C10 133(4) 4_565 .
C10 N1 C10 91(5) 4_565 .
C8' N1 C10' 116.2(18) 4_565 4_565
C8' N1 C10' 55(3) . 4_565
C8 N1 C10' 32(3) . 4_565
C8 N1 C10' 94(3) 4_565 4_565
C9 N1 C10' 131(3) . 4_565
C9 N1 C10' 112(4) 4_565 4_565
C10 N1 C10' 14(3) 4_565 4_565
C10 N1 C10' 78(3) . 4_565
C8' N1 C10' 55(3) 4_565 .
C8' N1 C10' 116.2(18) . .
C8 N1 C10' 94(3) . .
C8 N1 C10' 32(3) 4_565 .
C9 N1 C10' 112(4) . .
C9 N1 C10' 131(3) 4_565 .
C10 N1 C10' 78(3) 4_565 .
C10 N1 C10' 14(3) . .
C10' N1 C10' 65(3) 4_565 .
C8' N1 C9' 112.4(17) 4_565 4_565
C8' N1 C9' 49(3) . 4_565
C8 N1 C9' 69(3) . 4_565
C8 N1 C9' 125(3) 4_565 4_565
C9 N1 C9' 48(3) . 4_565
C9 N1 C9' 18.5(19) 4_565 4_565
C10 N1 C9' 93(3) 4_565 4_565
C10 N1 C9' 147(4) . 4_565
C10' N1 C9' 100.4(17) 4_565 4_565
C10' N1 C9' 140(2) . 4_565
C8' N1 C9' 49(3) 4_565 .
C8' N1 C9' 112.4(17) . .
C8 N1 C9' 125(3) . .
C8 N1 C9' 69(3) 4_565 .
C9 N1 C9' 18.5(19) . .
C9 N1 C9' 48(3) 4_565 .
C10 N1 C9' 147(4) 4_565 .
C10 N1 C9' 93(3) . .
C10' N1 C9' 140(2) 4_565 .
C10' N1 C9' 100.4(17) . .
C9' N1 C9' 66(3) 4_565 .
O1 C1 Cr1 177.1(3) . .
O2 C2 Cr1 178.0(5) . .
C4 C3 C4 107.2(5) . 4_565
C4 C3 C6 112.5(4) . .
C4 C3 C6 140.2(4) 4_565 .
C4 C3 C6 140.2(4) . 4_565
C4 C3 C6 112.5(3) 4_565 4_565
C6 C3 C6 27.7(5) . 4_565
C4 C3 Cr1 71.3(3) . .
C4 C3 Cr1 71.3(3) 4_565 .
C6 C3 Cr1 123.2(4) . .
C6 C3 Cr1 123.2(4) 4_565 .
C5 C4 C3 108.1(4) . .
C5 C4 Cr1 71.1(2) . .
C3 C4 Cr1 71.5(3) . .
C5 C4 H4 125.9 . .
C3 C4 H4 125.9 . .
Cr1 C4 H4 125.9 . .
C4 C5 C5 108.2(3) . 4_565
C4 C5 Cr1 71.9(2) . .
C5 C5 Cr1 71.43(11) 4_565 .
C4 C5 H5 125.8 . .
C5 C5 H5 125.8 4_565 .
Cr1 C5 H5 125.8 . .
C6 C7 C6 29.0(6) . 4_565
C6 C7 N1 116.1(5) . .
C6 C7 N1 116.1(5) 4_565 .
C6 C7 H7A 108.3 . .
C6 C7 H7A 81.7 4_565 .
N1 C7 H7A 108.3 . .
C6 C7 H7B 108.3 . .
C6 C7 H7B 129.1 4_565 .
N1 C7 H7B 108.3 . .
H7A C7 H7B 107.4 . .
C7 C6 C3 107.8(5) . .
C7 C6 H6A 110.2 . .
C3 C6 H6A 110.2 . .
C7 C6 H6B 110.2 . .
C3 C6 H6B 110.2 . .
H6A C6 H6B 108.5 . .
N1 C8 H8A 109.5 . .
N1 C8 H8B 109.5 . .
N1 C8 H8C 109.5 . .
N1 C9 H9A 109.5 . .
N1 C9 H9B 109.5 . .
N1 C9 H9C 109.5 . .
N1 C10 H10A 109.5 . .
N1 C10 H10B 109.5 . .
H10A C10 H10B 109.5 . .
N1 C10 H10C 109.5 . .
H10A C10 H10C 109.5 . .
H10B C10 H10C 109.5 . .
N1 C8' H8D 109.5 . .
N1 C8' H8E 109.5 . .
H8D C8' H8E 109.5 . .
N1 C8' H8F 109.5 . .
H8D C8' H8F 109.5 . .
H8E C8' H8F 109.5 . .
N1 C9' H9D 109.5 . .
N1 C9' H9E 109.5 . .
H9D C9' H9E 109.5 . .
N1 C9' H9F 109.5 . .
H9D C9' H9F 109.5 . .
H9E C9' H9F 109.5 . .
N1 C10' H10D 109.5 . .
N1 C10' H10E 109.5 . .
H10D C10' H10E 109.5 . .
N1 C10' H10F 109.5 . .
H10D C10' H10F 109.5 . .
H10E C10' H10F 109.5 . .

loop_
_geom_bond_atom_site_label_1
_geom_bond_atom_site_label_2
_geom_bond_distance
_geom_bond_site_symmetry_2
Cr1 C2 1.796(6) .
Cr1 C1 1.803(4) 4_565
Cr1 C1 1.803(4) .
Cr1 C5 2.207(4) 4_565
Cr1 C5 2.207(4) .
Cr1 C4 2.217(4) .
Cr1 C4 2.217(4) 4_565
Cr1 C3 2.220(6) .
O1 C1 1.168(5) .
O2 C2 1.171(8) .
N1 C8' 1.497(7) 4_565
N1 C8' 1.497(7) .
N1 C8 1.500(7) .
N1 C8 1.500(7) 4_565
N1 C9 1.504(7) .
N1 C9 1.504(7) 4_565
N1 C10 1.506(7) 4_565
N1 C10 1.506(7) .
N1 C10' 1.506(7) 4_565
N1 C10' 1.506(7) .
N1 C9' 1.506(7) 4_565
N1 C9' 1.506(7) .
C3 C4 1.419(6) .
C3 C4 1.419(6) 4_565
C3 C6 1.555(9) .
C3 C6 1.556(9) 4_565
C4 C5 1.403(6) .
C4 H4 1.0000 .
C5 C5 1.406(9) 4_565
C5 H5 1.0000 .
C7 C6 1.484(9) .
C7 C6 1.484(9) 4_565
C7 H7A 0.9900 .
C7 H7B 0.9900 .
C6 H6A 0.9900 .
C6 H6B 0.9900 .
C8 H8A 0.9800 .
C8 H8B 0.9800 .
C8 H8C 0.9800 .
C9 H9A 0.9800 .
C9 H9B 0.9800 .
C9 H9C 0.9800 .
C10 H10A 0.9800 .
C10 H10B 0.9800 .
C10 H10C 0.9800 .
C8' H8D 0.9800 .
C8' H8E 0.9800 .
C8' H8F 0.9800 .
C9' H9D 0.9800 .
C9' H9E 0.9800 .
C9' H9F 0.9800 .
C10' H10D 0.9800 .
C10' H10E 0.9800 .
C10' H10F 0.9800 .

loop_
_geom_torsion_atom_site_label_1
_geom_torsion_atom_site_label_2
_geom_torsion_atom_site_label_3
_geom_torsion_atom_site_label_4
_geom_torsion
_geom_torsion_site_symmetry_1
_geom_torsion_site_symmetry_4
C2 Cr1 C1 O1 -38(8) . .
C1 Cr1 C1 O1 51(8) 4_565 .
C5 Cr1 C1 O1 -143(8) 4_565 .
C5 Cr1 C1 O1 -136(8) . .
C4 Cr1 C1 O1 -167(8) . .
C4 Cr1 C1 O1 144(8) 4_565 .
C3 Cr1 C1 O1 157(8) . .
C1 Cr1 C2 O2 -42.89(13) 4_565 .
C1 Cr1 C2 O2 42.89(13) . .
C5 Cr1 C2 O2 -161.25(11) 4_565 .
C5 Cr1 C2 O2 161.25(11) . .
C4 Cr1 C2 O2 138.8(2) . .
C4 Cr1 C2 O2 -138.8(2) 4_565 .
C3 Cr1 C2 O2 180.000(12) . .
C2 Cr1 C3 C4 -58.2(3) . .
C1 Cr1 C3 C4 167.1(3) 4_565 .
C1 Cr1 C3 C4 76.4(3) . .
C5 Cr1 C3 C4 -79.3(3) 4_565 .
C5 Cr1 C3 C4 -37.1(3) . .
C4 Cr1 C3 C4 -116.5(5) 4_565 .
C2 Cr1 C3 C4 58.2(3) . 4_565
C1 Cr1 C3 C4 -76.4(3) 4_565 4_565
C1 Cr1 C3 C4 -167.1(3) . 4_565
C5 Cr1 C3 C4 37.1(3) 4_565 4_565
C5 Cr1 C3 C4 79.3(3) . 4_565
C4 Cr1 C3 C4 116.5(5) . 4_565
C2 Cr1 C3 C6 -163.4(3) . .
C1 Cr1 C3 C6 61.9(4) 4_565 .
C1 Cr1 C3 C6 -28.7(4) . .
C5 Cr1 C3 C6 175.5(4) 4_565 .
C5 Cr1 C3 C6 -142.3(3) . .
C4 Cr1 C3 C6 -105.2(4) . .
C4 Cr1 C3 C6 138.4(5) 4_565 .
C2 Cr1 C3 C6 163.4(3) . 4_565
C1 Cr1 C3 C6 28.7(4) 4_565 4_565
C1 Cr1 C3 C6 -62.0(4) . 4_565
C5 Cr1 C3 C6 142.3(3) 4_565 4_565
C5 Cr1 C3 C6 -175.5(4) . 4_565
C4 Cr1 C3 C6 -138.4(5) . 4_565
C4 Cr1 C3 C6 105.2(4) 4_565 4_565
C4 C3 C4 C5 -0.6(6) 4_565 .
C6 C3 C4 C5 -179.0(4) . .
C6 C3 C4 C5 -178.3(7) 4_565 .
Cr1 C3 C4 C5 62.0(3) . .
C4 C3 C4 Cr1 -62.6(4) 4_565 .
C6 C3 C4 Cr1 119.0(5) . .
C6 C3 C4 Cr1 119.7(8) 4_565 .
C2 Cr1 C4 C5 39.1(4) . .
C1 Cr1 C4 C5 -138.2(3) 4_565 .
C1 Cr1 C4 C5 131.6(3) . .
C5 Cr1 C4 C5 -37.5(3) 4_565 .
C4 Cr1 C4 C5 -79.6(3) 4_565 .
C3 Cr1 C4 C5 -117.5(4) . .
C2 Cr1 C4 C3 156.6(3) . .
C1 Cr1 C4 C3 -20.7(4) 4_565 .
C1 Cr1 C4 C3 -110.9(3) . .
C5 Cr1 C4 C3 80.0(3) 4_565 .
C5 Cr1 C4 C3 117.5(4) . .
C4 Cr1 C4 C3 37.9(3) 4_565 .
C3 C4 C5 C5 0.4(4) . 4_565
Cr1 C4 C5 C5 62.59(12) . 4_565
C3 C4 C5 Cr1 -62.2(3) . .
C2 Cr1 C5 C4 -150.2(3) . .
C1 Cr1 C5 C4 106.5(5) 4_565 .
C1 Cr1 C5 C4 -57.7(3) . .
C5 Cr1 C5 C4 117.2(3) 4_565 .
C4 Cr1 C5 C4 79.9(4) 4_565 .
C3 Cr1 C5 C4 37.4(3) . .
C2 Cr1 C5 C5 92.60(7) . 4_565
C1 Cr1 C5 C5 -10.7(4) 4_565 4_565
C1 Cr1 C5 C5 -174.93(17) . 4_565
C4 Cr1 C5 C5 -117.2(3) . 4_565
C4 Cr1 C5 C5 -37.33(17) 4_565 4_565
C3 Cr1 C5 C5 -79.77(10) . 4_565
C8' N1 C7 C6 78(2) 4_565 .
C8' N1 C7 C6 -110(2) . .
C8 N1 C7 C6 -88(2) . .
C8 N1 C7 C6 55(2) 4_565 .
C9 N1 C7 C6 148(2) . .
C9 N1 C7 C6 180(2) 4_565 .
C10 N1 C7 C6 -64(3) 4_565 .
C10 N1 C7 C6 31(3) . .
C10' N1 C7 C6 -52.2(17) 4_565 .
C10' N1 C7 C6 19.7(17) . .
C9' N1 C7 C6 -161.5(17) 4_565 .
C9' N1 C7 C6 129.0(18) . .
C8' N1 C7 C6 110(2) 4_565 4_565
C8' N1 C7 C6 -78(2) . 4_565
C8 N1 C7 C6 -55(2) . 4_565
C8 N1 C7 C6 88(2) 4_565 4_565
C9 N1 C7 C6 -180(2) . 4_565
C9 N1 C7 C6 -148(2) 4_565 4_565
C10 N1 C7 C6 -31(3) 4_565 4_565
C10 N1 C7 C6 64(3) . 4_565
C10' N1 C7 C6 -19.7(17) 4_565 4_565
C10' N1 C7 C6 52.2(17) . 4_565
C9' N1 C7 C6 -129.0(18) 4_565 4_565
C9' N1 C7 C6 161.5(17) . 4_565
C6 C7 C6 C3 70.0(4) 4_565 .
N1 C7 C6 C3 167.3(3) . .
C4 C3 C6 C7 109.5(5) . .
C4 C3 C6 C7 -68.1(9) 4_565 .
C6 C3 C6 C7 -69.5(4) 4_565 .
Cr1 C3 C6 C7 -168.8(2) . .
